data_7031274
loop_
_publ_author_name
'Mu\~noz, M Teresa'
'Cuenca, Tom\'as'
'Mosquera, Marta E. G.'

_publ_section_title
;
 Heterometallic aluminates: alkali metals trapped by an aluminium
 aryloxide claw.
;
_journal_issue 38
_journal_name_full 'Dalton transactions (Cambridge, England : 2003)'
_journal_page_first 14377
_journal_page_last 14385
_journal_paper_doi 10.1039/c4dt00952e
_journal_volume 43
_journal_year 2014
_chemical_formula_sum 'C22 H32 Al K O7'
_chemical_formula_weight 474.56
_chemical_name_systematic
;
 ?
;
_space_group_IT_number 14
_symmetry_cell_setting monoclinic
_symmetry_space_group_name_Hall '-P 2ybc'
_symmetry_space_group_name_H-M 'P 1 21/c 1'
_atom_sites_solution_hydrogens geom
_atom_sites_solution_primary direct
_atom_sites_solution_secondary difmap
_audit_creation_method SHELXL-97
_cell_angle_alpha 90.00
_cell_angle_beta 92.860(17)
_cell_angle_gamma 90.00
_cell_formula_units_Z 4
_cell_length_a 12.4801(13)
_cell_length_b 7.311(2)
_cell_length_c 25.671(7)
_cell_measurement_reflns_used 50
_cell_measurement_temperature 200(2)
_cell_measurement_theta_max 21.04
_cell_measurement_theta_min 3.45
_cell_volume 2339.4(9)
_computing_cell_refinement 'Dirax/lsq (Duisenberg & Schreurs, 1989-2000)'
_computing_data_collection 'Collect (Bruker AXS BV, 1997-2004)'
_computing_data_reduction 'EvalCCD (Duisenberg & Schreurs 1990-2000)'
_computing_molecular_graphics 'Ortep-3 for Windows (Farrugia, 1997)'
_computing_publication_material 'WinGX publication routines (Farrugia, 1999)'
_computing_structure_refinement 'SHELXL-97 (Sheldrick, 2008)'
_diffrn_ambient_temperature 200(2)
_diffrn_measured_fraction_theta_full 0.995
_diffrn_measured_fraction_theta_max 0.995
_diffrn_radiation_monochromator graphite
_diffrn_radiation_source 'fine-focus sealed tube'
_diffrn_radiation_type MoK\a
_diffrn_radiation_wavelength 0.71073
_diffrn_reflns_av_R_equivalents 0.0518
_diffrn_reflns_av_sigmaI/netI 0.0587
_diffrn_reflns_limit_h_max 16
_diffrn_reflns_limit_h_min -15
_diffrn_reflns_limit_k_max 9
_diffrn_reflns_limit_k_min -9
_diffrn_reflns_limit_l_max 33
_diffrn_reflns_limit_l_min -33
_diffrn_reflns_number 42907
_diffrn_reflns_theta_full 27.50
_diffrn_reflns_theta_max 27.50
_diffrn_reflns_theta_min 3.18
_exptl_absorpt_coefficient_mu 0.304
_exptl_absorpt_correction_T_max 1.425
_exptl_absorpt_correction_T_min 0.670
_exptl_absorpt_correction_type multi-scan
_exptl_absorpt_process_details
;
 R.H. Blessing, Acta Cryst. (1995), A51, 33-38
;
_exptl_crystal_colour colourless
_exptl_crystal_density_diffrn 1.347
_exptl_crystal_density_method 'not measured'
_exptl_crystal_description prism
_exptl_crystal_F_000 1008
_exptl_crystal_size_max 0.49
_exptl_crystal_size_mid 0.46
_exptl_crystal_size_min 0.37
_platon_squeeze_details
;
;
_refine_diff_density_max 0.676
_refine_diff_density_min -0.767
_refine_diff_density_rms 0.082
_refine_ls_extinction_method none
_refine_ls_goodness_of_fit_ref 1.104
_refine_ls_hydrogen_treatment mixed
_refine_ls_matrix_type full
_refine_ls_number_parameters 235
_refine_ls_number_reflns 5351
_refine_ls_number_restraints 0
_refine_ls_restrained_S_all 1.104
_refine_ls_R_factor_all 0.1083
_refine_ls_R_factor_gt 0.0835
_refine_ls_shift/su_max 0.000
_refine_ls_shift/su_mean 0.000
_refine_ls_structure_factor_coef Fsqd
_refine_ls_weighting_details 'calc w=1/[\s^2^(Fo^2^)+(0.0593P)^2^+7.1015P] where P=(Fo^2^+2Fc^2^)/3'
_refine_ls_weighting_scheme calc
_refine_ls_wR_factor_gt 0.2144
_refine_ls_wR_factor_ref 0.2258
_reflns_number_gt 3859
_reflns_number_total 5351
_reflns_threshold_expression >2sigma(I)
_cod_data_source_file c4dt00952e2.cif
_cod_data_source_block 3c.C4H8O
_cod_depositor_comments 'Adding full bibliography for 7031272--7031274.cif.'
_cod_original_cell_volume 2339.5(9)
_cod_original_sg_symbol_H-M 'P 21/c'
_cod_database_code 7031274

loop_
_symmetry_equiv_pos_as_xyz
'x, y, z'
'-x, y+1/2, -z+1/2'
'-x, -y, -z'
'x, -y-1/2, z-1/2'

loop_
_atom_site_label
_atom_site_type_symbol
_atom_site_fract_x
_atom_site_fract_y
_atom_site_fract_z
_atom_site_U_iso_or_equiv
_atom_site_adp_type
_atom_site_occupancy
_atom_site_symmetry_multiplicity
_atom_site_calc_flag
_atom_site_refinement_flags
K1 K 0.98958(7) 0.56452(14) 0.24707(4) 0.0397(3) Uani 1 1 d .
Al1 Al 0.78733(9) 0.83577(19) 0.18308(5) 0.0352(3) Uani 1 1 d .
O1 O 0.8273(2) 0.8538(5) 0.25164(10) 0.0428(8) Uani 1 1 d .
O2 O 0.9295(2) 0.8486(5) 0.17108(10) 0.0414(7) Uani 1 1 d .
O4 O 0.6140(2) 0.8349(6) 0.25238(13) 0.0583(10) Uani 1 1 d .
O5 O 1.1356(2) 0.7997(5) 0.18828(12) 0.0458(8) Uani 1 1 d .
O3 O 0.9531(2) 0.8023(5) 0.33554(10) 0.0420(7) Uani 1 1 d .
O6 O 0.8326(3) 0.8276(6) 0.07662(12) 0.0606(10) Uani 1 1 d .
C11 C 0.7806(3) 0.8147(6) 0.29594(15) 0.0351(9) Uani 1 1 d .
C12 C 0.8441(3) 0.7874(6) 0.34120(16) 0.0398(10) Uani 1 1 d .
C13 C 0.7972(4) 0.7459(8) 0.38805(18) 0.0583(14) Uani 1 1 d .
H13 H 0.8398 0.7256 0.4183 0.070 Uiso 1 1 calc R
C14 C 0.6877(5) 0.7355(10) 0.3889(2) 0.0709(17) Uani 1 1 d .
H14 H 0.6567 0.7095 0.4202 0.085 Uiso 1 1 calc R
C15 C 0.6221(4) 0.7624(8) 0.3449(2) 0.0560(13) Uani 1 1 d .
H15 H 0.5480 0.7539 0.3463 0.067 Uiso 1 1 calc R
C16 C 0.6688(3) 0.8020(7) 0.29869(17) 0.0434(10) Uani 1 1 d .
C17 C 0.5003(4) 0.8249(9) 0.2505(3) 0.0660(15) Uani 1 1 d .
H17A H 0.4727 0.8507 0.2157 0.099 Uiso 1 1 calc R
H17B H 0.4727 0.9128 0.2741 0.099 Uiso 1 1 calc R
H17C H 0.4786 0.7043 0.2603 0.099 Uiso 1 1 calc R
C21 C 0.9874(3) 0.8110(6) 0.12976(15) 0.0348(9) Uani 1 1 d .
C26 C 0.9406(4) 0.7959(7) 0.07937(16) 0.0427(10) Uani 1 1 d .
C23 C 1.0012(4) 0.7547(7) 0.03734(17) 0.0525(12) Uani 1 1 d .
H23 H 0.9693 0.7439 0.0040 0.063 Uiso 1 1 calc R
C24 C 1.1103(4) 0.7300(8) 0.0460(2) 0.0615(15) Uani 1 1 d .
H24 H 1.1519 0.7040 0.0178 0.074 Uiso 1 1 calc R
C25 C 1.1595(4) 0.7426(8) 0.0952(2) 0.0537(13) Uani 1 1 d .
H25 H 1.2330 0.7246 0.1003 0.064 Uiso 1 1 calc R
C22 C 1.0968(3) 0.7829(6) 0.13720(17) 0.0413(10) Uani 1 1 d .
C27 C 0.7761(5) 0.8111(11) 0.0279(2) 0.0759(19) Uani 1 1 d .
H27A H 0.7017 0.8380 0.0318 0.114 Uiso 1 1 calc R
H27B H 0.7832 0.6886 0.0151 0.114 Uiso 1 1 calc R
H27C H 0.8050 0.8955 0.0036 0.114 Uiso 1 1 calc R
C28 C 1.2503(3) 0.7960(8) 0.1972(2) 0.0532(13) Uani 1 1 d .
H28A H 1.2680 0.8089 0.2338 0.080 Uiso 1 1 calc R
H28B H 1.2816 0.8949 0.1786 0.080 Uiso 1 1 calc R
H28C H 1.2778 0.6819 0.1851 0.080 Uiso 1 1 calc R
C2 C 0.7046(4) 1.0456(7) 0.15752(19) 0.0531(12) Uani 1 1 d .
H20A H 0.6855 1.0295 0.1211 0.080 Uiso 1 1 calc R
H20B H 0.7468 1.1546 0.1622 0.080 Uiso 1 1 calc R
H20C H 0.6406 1.0563 0.1766 0.080 Uiso 1 1 calc R
C1 C 0.7361(4) 0.5882(7) 0.1696(2) 0.0575(13) Uani 1 1 d .
H10A H 0.7145 0.5760 0.1333 0.086 Uiso 1 1 calc R
H10B H 0.6759 0.5638 0.1904 0.086 Uiso 1 1 calc R
H10C H 0.7925 0.5027 0.1783 0.086 Uiso 1 1 calc R
C18 C 1.0213(4) 0.7953(7) 0.38222(17) 0.0488(11) Uani 1 1 d .
H18A H 1.0948 0.8072 0.3734 0.073 Uiso 1 1 calc R
H18B H 1.0115 0.6805 0.3995 0.073 Uiso 1 1 calc R
H18C H 1.0031 0.8935 0.4050 0.073 Uiso 1 1 calc R

loop_
_atom_site_aniso_label
_atom_site_aniso_U_11
_atom_site_aniso_U_22
_atom_site_aniso_U_33
_atom_site_aniso_U_23
_atom_site_aniso_U_13
_atom_site_aniso_U_12
K1 0.0414(5) 0.0411(5) 0.0370(5) 0.0019(4) 0.0069(4) 0.0055(4)
Al1 0.0289(6) 0.0446(7) 0.0323(6) 0.0000(5) 0.0021(4) 0.0003(5)
O1 0.0281(13) 0.074(2) 0.0273(13) 0.0012(14) 0.0078(11) -0.0042(14)
O2 0.0302(14) 0.068(2) 0.0267(13) -0.0066(14) 0.0071(11) 0.0015(14)
O4 0.0265(15) 0.095(3) 0.0538(19) 0.002(2) 0.0053(13) -0.0019(17)
O5 0.0297(14) 0.065(2) 0.0428(16) -0.0019(16) 0.0030(12) 0.0011(14)
O3 0.0346(15) 0.060(2) 0.0312(14) 0.0010(14) 0.0037(11) -0.0007(14)
O6 0.0446(18) 0.106(3) 0.0308(15) -0.0085(18) 0.0002(13) 0.010(2)
C11 0.035(2) 0.039(2) 0.0323(19) -0.0001(18) 0.0118(16) -0.0011(18)
C12 0.037(2) 0.051(3) 0.033(2) -0.0007(19) 0.0106(16) -0.0047(19)
C13 0.055(3) 0.086(4) 0.035(2) 0.009(2) 0.011(2) -0.010(3)
C14 0.067(4) 0.104(5) 0.044(3) 0.008(3) 0.026(3) -0.020(3)
C15 0.039(2) 0.073(4) 0.058(3) -0.001(3) 0.025(2) -0.010(2)
C16 0.034(2) 0.055(3) 0.043(2) -0.001(2) 0.0124(18) 0.001(2)
C17 0.030(2) 0.078(4) 0.090(4) 0.007(3) 0.006(2) -0.006(2)
C21 0.036(2) 0.038(2) 0.0316(19) -0.0005(17) 0.0103(15) 0.0013(17)
C26 0.045(2) 0.053(3) 0.031(2) -0.0009(19) 0.0081(17) 0.001(2)
C23 0.064(3) 0.065(3) 0.030(2) -0.005(2) 0.011(2) 0.003(3)
C24 0.063(3) 0.078(4) 0.047(3) -0.013(3) 0.027(2) 0.001(3)
C25 0.043(3) 0.064(3) 0.056(3) -0.008(2) 0.018(2) 0.003(2)
C22 0.037(2) 0.048(3) 0.040(2) -0.0002(19) 0.0080(17) -0.0026(19)
C27 0.055(3) 0.129(6) 0.042(3) -0.008(3) -0.011(2) 0.002(4)
C28 0.030(2) 0.062(3) 0.067(3) -0.001(3) -0.001(2) 0.000(2)
C2 0.051(3) 0.053(3) 0.055(3) -0.001(2) 0.004(2) 0.005(2)
C1 0.063(3) 0.039(3) 0.072(3) 0.003(2) 0.011(3) 0.007(2)
C18 0.050(3) 0.056(3) 0.039(2) -0.003(2) -0.0082(19) -0.002(2)

loop_
_atom_type_symbol
_atom_type_description
_atom_type_scat_dispersion_real
_atom_type_scat_dispersion_imag
_atom_type_scat_source
C C 0.0033 0.0016 'International Tables Vol C Tables 4.2.6.8 and 6.1.1.4'
H H 0.0000 0.0000 'International Tables Vol C Tables 4.2.6.8 and 6.1.1.4'
Al Al 0.0645 0.0514 'International Tables Vol C Tables 4.2.6.8 and 6.1.1.4'
K K 0.2009 0.2494 'International Tables Vol C Tables 4.2.6.8 and 6.1.1.4'
O O 0.0106 0.0060 'International Tables Vol C Tables 4.2.6.8 and 6.1.1.4'

loop_
_geom_angle_atom_site_label_1
_geom_angle_atom_site_label_2
_geom_angle_atom_site_label_3
_geom_angle
_geom_angle_site_symmetry_1
_geom_angle_site_symmetry_3
O1 K1 O2 53.35(8) 2_745 2_745
O1 K1 O3 119.07(9) 2_745 .
O2 K1 O3 79.30(9) 2_745 .
O1 K1 O2 126.20(9) 2_745 .
O2 K1 O2 168.71(11) 2_745 .
O3 K1 O2 92.95(9) . .
O1 K1 O1 167.48(11) 2_745 .
O2 K1 O1 127.22(9) 2_745 .
O3 K1 O1 53.41(8) . .
O2 K1 O1 50.19(8) . .
O1 K1 O5 78.48(9) 2_745 .
O2 K1 O5 120.28(9) 2_745 .
O3 K1 O5 100.04(9) . .
O2 K1 O5 52.61(8) . .
O1 K1 O5 92.59(9) . .
O1 K1 O3 54.47(8) 2_745 2_745
O2 K1 O3 94.69(9) 2_745 2_745
O3 K1 O3 173.39(7) . 2_745
O2 K1 O3 92.58(9) . 2_745
O1 K1 O3 133.20(8) . 2_745
O5 K1 O3 80.52(9) . 2_745
O1 K1 O5 94.93(9) 2_745 2_745
O2 K1 O5 53.19(8) 2_745 2_745
O3 K1 O5 81.35(9) . 2_745
O2 K1 O5 134.21(8) . 2_745
O1 K1 O5 93.62(9) . 2_745
O5 K1 O5 173.12(8) . 2_745
O3 K1 O5 97.32(9) 2_745 2_745
O1 K1 C11 158.14(9) 2_745 .
O2 K1 C11 106.10(9) 2_745 .
O3 K1 C11 41.79(9) . .
O2 K1 C11 72.21(9) . .
O1 K1 C11 22.08(8) . .
O5 K1 C11 111.69(10) . .
O3 K1 C11 144.06(9) 2_745 .
O5 K1 C11 73.86(10) 2_745 .
O1 K1 C12 135.33(10) 2_745 .
O2 K1 C12 85.62(10) 2_745 .
O3 K1 C12 22.59(9) . .
O2 K1 C12 90.31(10) . .
O1 K1 C12 41.71(9) . .
O5 K1 C12 115.72(10) . .
O3 K1 C12 160.95(10) 2_745 .
O5 K1 C12 67.68(10) 2_745 .
C11 K1 C12 22.97(9) . .
O1 K1 C21 105.58(9) 2_745 .
O2 K1 C21 158.17(9) 2_745 .
O3 K1 C21 111.58(10) . .
O2 K1 C21 21.71(8) . .
O1 K1 C21 71.84(9) . .
O5 K1 C21 41.02(9) . .
O3 K1 C21 73.19(9) 2_745 .
O5 K1 C21 144.62(9) 2_745 .
C11 K1 C21 93.77(10) . .
C12 K1 C21 111.82(10) . .
O1 K1 Al1 152.71(7) 2_745 .
O2 K1 Al1 153.03(7) 2_745 .
O3 K1 Al1 83.81(7) . .
O2 K1 Al1 30.75(6) . .
O1 K1 Al1 30.60(6) . .
O5 K1 Al1 83.19(7) . .
O3 K1 Al1 102.78(7) 2_745 .
O5 K1 Al1 103.67(7) 2_745 .
C11 K1 Al1 48.92(7) . .
C12 K1 Al1 71.19(8) . .
C21 K1 Al1 48.74(7) . .
O1 Al1 O2 86.39(13) . .
O1 Al1 C1 108.3(2) . .
O2 Al1 C1 109.4(2) . .
O1 Al1 C2 112.7(2) . .
O2 Al1 C2 114.1(2) . .
C1 Al1 C2 120.6(2) . .
O1 Al1 K1 55.62(11) . .
O2 Al1 K1 55.23(11) . .
C1 Al1 K1 77.44(17) . .
C2 Al1 K1 161.90(17) . .
O1 Al1 K1 47.23(10) . 2_755
O2 Al1 K1 48.04(9) . 2_755
C1 Al1 K1 138.73(17) . 2_755
C2 Al1 K1 100.59(17) . 2_755
K1 Al1 K1 61.32(2) . 2_755
C11 O1 Al1 134.6(3) . .
C11 O1 K1 120.5(2) . 2_755
Al1 O1 K1 103.93(12) . 2_755
C11 O1 K1 102.2(2) . .
Al1 O1 K1 93.77(13) . .
K1 O1 K1 80.20(7) 2_755 .
C21 O2 Al1 133.8(3) . .
C21 O2 K1 121.7(2) . 2_755
Al1 O2 K1 102.83(12) . 2_755
C21 O2 K1 104.6(2) . .
Al1 O2 K1 94.02(12) . .
K1 O2 K1 80.06(7) 2_755 .
C16 O4 C17 118.6(4) . .
C22 O5 C28 116.6(3) . .
C22 O5 K1 103.7(2) . .
C28 O5 K1 122.6(3) . .
C22 O5 K1 114.3(2) . 2_755
C28 O5 K1 117.4(3) . 2_755
K1 O5 K1 75.28(7) . 2_755
C12 O3 C18 117.1(3) . .
C12 O3 K1 103.2(2) . .
C18 O3 K1 121.4(3) . .
C12 O3 K1 113.6(2) . 2_755
C18 O3 K1 117.7(3) . 2_755
K1 O3 K1 77.07(7) . 2_755
C26 O6 C27 118.7(4) . .
O1 C11 C12 119.3(3) . .
O1 C11 C16 122.3(4) . .
C12 C11 C16 118.4(4) . .
O1 C11 K1 55.7(2) . .
C12 C11 K1 79.6(2) . .
C16 C11 K1 138.6(3) . .
O3 C12 C11 115.2(3) . .
O3 C12 C13 124.4(4) . .
C11 C12 C13 120.4(4) . .
O3 C12 K1 54.22(19) . .
C11 C12 K1 77.5(2) . .
C13 C12 K1 138.4(4) . .
C14 C13 C12 119.1(5) . .
C13 C14 C15 122.2(4) . .
C14 C15 C16 118.5(4) . .
O4 C16 C15 124.9(4) . .
O4 C16 C11 113.7(4) . .
C15 C16 C11 121.4(4) . .
O2 C21 C22 119.2(4) . .
O2 C21 C26 122.1(4) . .
C22 C21 C26 118.7(4) . .
O2 C21 K1 53.7(2) . .
C22 C21 K1 80.8(2) . .
C26 C21 K1 137.7(3) . .
O6 C26 C23 125.1(4) . .
O6 C26 C21 113.6(4) . .
C23 C26 C21 121.3(4) . .
C24 C23 C26 118.5(4) . .
C25 C24 C23 121.9(4) . .
C24 C25 C22 118.8(4) . .
O5 C22 C21 114.5(4) . .
O5 C22 C25 124.7(4) . .
C21 C22 C25 120.8(4) . .

loop_
_geom_bond_atom_site_label_1
_geom_bond_atom_site_label_2
_geom_bond_distance
_geom_bond_site_symmetry_2
K1 O1 2.755(3) 2_745
K1 O2 2.778(3) 2_745
K1 O3 2.914(3) .
K1 O2 2.922(3) .
K1 O1 2.935(3) .
K1 O5 2.971(3) .
K1 O3 2.973(3) 2_745
K1 O5 3.034(3) 2_745
K1 C11 3.471(4) .
K1 C12 3.497(4) .
K1 C21 3.508(4) .
K1 Al1 3.5480(16) .
Al1 O1 1.810(3) .
Al1 O2 1.819(3) .
Al1 C1 1.945(5) .
Al1 C2 1.945(5) .
Al1 K1 3.6423(16) 2_755
O1 C11 1.335(4) .
O1 K1 2.755(3) 2_755
O2 C21 1.341(4) .
O2 K1 2.778(3) 2_755
O4 C16 1.363(5) .
O4 C17 1.419(5) .
O5 C22 1.380(5) .
O5 C28 1.439(5) .
O5 K1 3.034(3) 2_755
O3 C12 1.379(5) .
O3 C18 1.436(5) .
O3 K1 2.973(3) 2_755
O6 C26 1.365(5) .
O6 C27 1.409(5) .
C11 C12 1.388(6) .
C11 C16 1.403(6) .
C12 C13 1.397(6) .
C13 C14 1.370(8) .
C14 C15 1.375(8) .
C15 C16 1.378(6) .
C21 C22 1.385(6) .
C21 C26 1.397(6) .
C26 C23 1.382(6) .
C23 C24 1.380(7) .
C24 C25 1.380(7) .
C25 C22 1.394(6) .

loop_
_platon_squeeze_void_nr
_platon_squeeze_void_average_x
_platon_squeeze_void_average_y
_platon_squeeze_void_average_z
_platon_squeeze_void_volume
_platon_squeeze_void_count_electrons
_platon_squeeze_void_content
1 0.500 -0.029 0.500 254 29 ' '
2 0.500 -0.054 0.000 254 29 ' '
